data_2238480
loop_
_publ_author_name
'Hachu\/la, Barbara'
'Polasz, Anna'
'Nowak, Maria'
'Kusz, Joachim'

_publ_section_title
;
 <i>anti</i>-Ethyl acetohydroximate
;
_journal_coeditor_code FF2116
_journal_issue 9
_journal_name_full 'Acta Crystallographica Section E'
_journal_page_first o1418
_journal_paper_doi 10.1107/S1600536813022368
_journal_volume 69
_journal_year 2013
_chemical_formula_iupac 'C4 H9 N O2'
_chemical_formula_moiety 'C4 H9 N O2'
_chemical_formula_sum 'C4 H9 N O2'
_chemical_formula_weight 103.12
_chemical_melting_point_gt 296
_chemical_melting_point_lt 298
_chemical_name_common '<i>anti</i>-Ethyl acetohydroximate'
_chemical_name_systematic
;
Ethyl <i>N</i>-hydroxyethanecarboximidate
;
_space_group_IT_number 15
_symmetry_cell_setting monoclinic
_symmetry_space_group_name_Hall '-C 2yc'
_symmetry_space_group_name_H-M 'C 1 2/c 1'
_atom_sites_solution_hydrogens geom
_atom_sites_solution_primary direct
_atom_sites_solution_secondary difmap
_audit_creation_method SHELXL-97
_cell_angle_alpha 90.00
_cell_angle_beta 109.027(4)
_cell_angle_gamma 90.00
_cell_formula_units_Z 8
_cell_length_a 19.9481(9)
_cell_length_b 4.41380(10)
_cell_length_c 13.3277(5)
_cell_measurement_reflns_used 6376
_cell_measurement_temperature 100(2)
_cell_measurement_theta_max 34.4078
_cell_measurement_theta_min 3.0475
_cell_volume 1109.35(7)
_computing_cell_refinement
;
CrysAlis RED (Oxford Diffraction, 2006)
;
_computing_data_collection
;
CrysAlis CCD (Oxford Diffraction, 2006)
;
_computing_data_reduction
;
CrysAlis RED (Oxford Diffraction, 2006)
;
_computing_molecular_graphics '<i>Mercury</i> (Macrae <i>et al.</i>, 2006)'
_computing_publication_material '<i>publCIF</i> (Westrip, 2010)'
_computing_structure_refinement 'SHELXL97 (Sheldrick, 2008)'
_computing_structure_solution 'SHELXS97 (Sheldrick, 2008)'
_diffrn_ambient_temperature 100(2)
_diffrn_detector_area_resol_mean 16.0328
_diffrn_measured_fraction_theta_full 0.987
_diffrn_measured_fraction_theta_max 0.987
_diffrn_measurement_device_type
;
Oxford Diffraction Xcalibur diffractometer with a Sapphire3 detector
;
_diffrn_measurement_method \w-scan
_diffrn_radiation_monochromator graphite
_diffrn_radiation_source 'fine-focus sealed tube'
_diffrn_radiation_type MoK\a
_diffrn_radiation_wavelength 0.71073
_diffrn_reflns_av_R_equivalents 0.0247
_diffrn_reflns_av_sigmaI/netI 0.0125
_diffrn_reflns_limit_h_max 23
_diffrn_reflns_limit_h_min -22
_diffrn_reflns_limit_k_max 5
_diffrn_reflns_limit_k_min -2
_diffrn_reflns_limit_l_max 15
_diffrn_reflns_limit_l_min -15
_diffrn_reflns_number 6699
_diffrn_reflns_theta_full 25.05
_diffrn_reflns_theta_max 25.05
_diffrn_reflns_theta_min 3.23
_exptl_absorpt_coefficient_mu 0.098
_exptl_absorpt_correction_T_max 1.00000
_exptl_absorpt_correction_T_min 0.50491
_exptl_absorpt_correction_type multi-scan
_exptl_absorpt_process_details
;
(CrysAlis RED; Oxford Diffraction, 2006)
;
_exptl_crystal_colour colourless
_exptl_crystal_density_diffrn 1.235
_exptl_crystal_density_method 'not measured'
_exptl_crystal_description needle
_exptl_crystal_F_000 448
_exptl_crystal_size_max 0.52
_exptl_crystal_size_mid 0.18
_exptl_crystal_size_min 0.14
_refine_diff_density_max 0.217
_refine_diff_density_min -0.215
_refine_ls_extinction_method none
_refine_ls_goodness_of_fit_ref 1.082
_refine_ls_hydrogen_treatment mixed
_refine_ls_matrix_type full
_refine_ls_number_parameters 69
_refine_ls_number_reflns 970
_refine_ls_number_restraints 0
_refine_ls_restrained_S_all 1.082
_refine_ls_R_factor_all 0.0378
_refine_ls_R_factor_gt 0.0340
_refine_ls_shift/su_max 0.000
_refine_ls_shift/su_mean 0.000
_refine_ls_structure_factor_coef Fsqd
_refine_ls_weighting_details 'calc w=1/[\s^2^(Fo^2^)+(0.0616P)^2^+0.5949P] where P=(Fo^2^+2Fc^2^)/3'
_refine_ls_weighting_scheme calc
_refine_ls_wR_factor_gt 0.0964
_refine_ls_wR_factor_ref 0.0982
_reflns_number_gt 868
_reflns_number_total 970
_reflns_threshold_expression I>2sigma(I)
_cod_data_source_file ff2116.cif
_cod_data_source_block I
_cod_original_sg_symbol_H-M 'C 2/c'
_cod_database_code 2238480
_cod_database_fobs_code 2238480

loop_
_symmetry_equiv_pos_as_xyz
'x, y, z'
'-x, y, -z+1/2'
'x+1/2, y+1/2, z'
'-x+1/2, y+1/2, -z+1/2'
'-x, -y, -z'
'x, -y, z-1/2'
'-x+1/2, -y+1/2, -z'
'x+1/2, -y+1/2, z-1/2'

loop_
_atom_site_type_symbol
_atom_site_label
_atom_site_fract_x
_atom_site_fract_y
_atom_site_fract_z
_atom_site_U_iso_or_equiv
_atom_site_adp_type
_atom_site_calc_flag
_atom_site_refinement_flags
_atom_site_occupancy
_atom_site_symmetry_multiplicity
O O1 0.31644(5) 0.6668(2) 0.82875(7) 0.0201(3) Uani d . 1 1
O O2 0.39491(4) 0.1706(2) 0.69431(7) 0.0185(3) Uani d . 1 1
N N1 0.31725(5) 0.4501(2) 0.74954(8) 0.0165(3) Uani d . 1 1
C C1 0.38102(7) 0.3704(3) 0.76216(10) 0.0158(3) Uani d . 1 1
C C2 0.44623(7) 0.4799(3) 0.84598(10) 0.0215(3) Uani d . 1 1
H H2A 0.4568 0.6871 0.8294 0.032 Uiso calc R 1 1
H H2B 0.4862 0.3472 0.8486 0.032 Uiso calc R 1 1
H H2C 0.4385 0.4774 0.9149 0.032 Uiso calc R 1 1
C C3 0.33586(7) 0.0728(3) 0.60358(10) 0.0187(3) Uani d . 1 1
H H3A 0.3103 0.2503 0.5636 0.022 Uiso calc R 1 1
H H3B 0.3022 -0.0497 0.6271 0.022 Uiso calc R 1 1
C C4 0.36699(8) -0.1145(3) 0.53500(11) 0.0235(3) Uani d . 1 1
H H4A 0.3987 0.0118 0.5100 0.035 Uiso calc R 1 1
H H4B 0.3287 -0.1929 0.4739 0.035 Uiso calc R 1 1
H H4C 0.3938 -0.2843 0.5765 0.035 Uiso calc R 1 1
H H1 0.2735(10) 0.740(4) 0.8065(13) 0.035 Uiso d . 1 1

loop_
_atom_site_aniso_label
_atom_site_aniso_U_11
_atom_site_aniso_U_22
_atom_site_aniso_U_33
_atom_site_aniso_U_12
_atom_site_aniso_U_13
_atom_site_aniso_U_23
O1 0.0168(5) 0.0243(5) 0.0190(5) 0.0038(4) 0.0054(4) -0.0041(4)
O2 0.0153(5) 0.0230(5) 0.0163(5) 0.0012(3) 0.0041(4) -0.0017(4)
N1 0.0170(6) 0.0172(6) 0.0154(6) -0.0001(4) 0.0052(4) 0.0006(4)
C1 0.0167(7) 0.0174(6) 0.0140(6) 0.0000(5) 0.0062(5) 0.0034(5)
C2 0.0152(7) 0.0290(7) 0.0193(7) 0.0011(5) 0.0042(5) -0.0014(6)
C3 0.0175(7) 0.0201(7) 0.0164(7) -0.0019(5) 0.0026(5) 0.0002(5)
C4 0.0282(7) 0.0241(7) 0.0188(7) -0.0025(6) 0.0086(6) -0.0006(5)

loop_
_atom_type_symbol
_atom_type_description
_atom_type_scat_dispersion_real
_atom_type_scat_dispersion_imag
_atom_type_scat_source
C C 0.0033 0.0016 'International Tables Vol C Tables 4.2.6.8 and 6.1.1.4'
H H 0.0000 0.0000 'International Tables Vol C Tables 4.2.6.8 and 6.1.1.4'
N N 0.0061 0.0033 'International Tables Vol C Tables 4.2.6.8 and 6.1.1.4'
O O 0.0106 0.0060 'International Tables Vol C Tables 4.2.6.8 and 6.1.1.4'

loop_
_geom_angle_atom_site_label_1
_geom_angle_atom_site_label_2
_geom_angle_atom_site_label_3
_geom_angle
N1 O1 H1 104.1(11)
C1 O2 C3 117.55(9)
C1 N1 O1 109.76(10)
N1 C1 O2 120.21(12)
N1 C1 C2 126.66(12)
O2 C1 C2 113.11(10)
C1 C2 H2A 109.5
C1 C2 H2B 109.5
H2A C2 H2B 109.5
C1 C2 H2C 109.5
H2A C2 H2C 109.5
H2B C2 H2C 109.5
O2 C3 C4 106.57(10)
O2 C3 H3A 110.4
C4 C3 H3A 110.4
O2 C3 H3B 110.4
C4 C3 H3B 110.4
H3A C3 H3B 108.6
C3 C4 H4A 109.5
C3 C4 H4B 109.5
H4A C4 H4B 109.5
C3 C4 H4C 109.5
H4A C4 H4C 109.5
H4B C4 H4C 109.5

loop_
_geom_bond_atom_site_label_1
_geom_bond_atom_site_label_2
_geom_bond_distance
O1 N1 1.4286(13)
O1 H1 0.871(19)
O2 C1 1.3547(15)
O2 C3 1.4517(15)
N1 C1 1.2771(17)
C1 C2 1.4922(17)
C2 H2A 0.9800
C2 H2B 0.9800
C2 H2C 0.9800
C3 C4 1.5082(17)
C3 H3A 0.9900
C3 H3B 0.9900
C4 H4A 0.9800
C4 H4B 0.9800
C4 H4C 0.9800

loop_
_geom_hbond_atom_site_label_D
_geom_hbond_atom_site_label_H
_geom_hbond_atom_site_label_A
_geom_hbond_site_symmetry_A
_geom_hbond_distance_DH
_geom_hbond_distance_HA
_geom_hbond_distance_DA
_geom_hbond_angle_DHA
O1 H1 N1 4_556 0.871(19) 1.954(19) 2.8196(14) 172.4(16)

loop_
_geom_torsion_atom_site_label_1
_geom_torsion_atom_site_label_2
_geom_torsion_atom_site_label_3
_geom_torsion_atom_site_label_4
_geom_torsion
O1 N1 C1 O2 -178.49(9)
O1 N1 C1 C2 0.24(17)
C3 O2 C1 N1 4.85(16)
C3 O2 C1 C2 -174.04(10)
C1 O2 C3 C4 173.10(10)
